data_7005127
loop_
_publ_author_name
'Janas, Zofia'
'Wi\'sniewska, Dorota'
'Jerzykiewicz, Lucjan B.'
'Sobota, Piotr'
'Drabent, Krzysztof'
'Szczegot, Krzysztof'

_publ_section_title
;
 Synthesis, structural studies and reactivity of vanadium complexes
 with tridentate (OSO) ligand.
;
_journal_issue 20
_journal_name_full 'Dalton transactions (Cambridge, England : 2003)'
_journal_page_first 2065
_journal_page_last 2069
_journal_paper_doi 10.1039/b616961a
_journal_year 2007
_chemical_formula_moiety 'C60 H86 Cl2 N2 O4 S2 V2, 4(C2 H3 N)'
_chemical_formula_sum 'C68 H98 Cl2 N6 O4 S2 V2'
_chemical_formula_weight 1300.44
_chemical_name_systematic
;
?
;
_space_group_IT_number 2
_symmetry_cell_setting triclinic
_symmetry_Int_Tables_number 2
_symmetry_space_group_name_Hall '-P 1'
_symmetry_space_group_name_H-M 'P -1'
_atom_sites_solution_hydrogens geom
_atom_sites_solution_primary direct
_atom_sites_solution_secondary difmap
_audit_creation_method SHELXL-97
_cell_angle_alpha 93.17(3)
_cell_angle_beta 93.88(3)
_cell_angle_gamma 102.56(3)
_cell_formula_units_Z 1
_cell_length_a 8.480(3)
_cell_length_b 14.312(5)
_cell_length_c 15.312(7)
_cell_measurement_reflns_used 30
_cell_measurement_temperature 100(2)
_cell_measurement_theta_max 25
_cell_measurement_theta_min 2
_cell_volume 1805.0(12)
_computing_cell_refinement 'Kuma KM4 software 1996'
_computing_data_collection 'Kuma KM4 software 1996'
_computing_data_reduction 'Kuma KM4 software 1996'
_computing_molecular_graphics 'SHELXTL-NT V5.1, Bruker AXS 1999'
_computing_publication_material 'SHELXTL-NT V5.1, Bruker AXS 1999'
_computing_structure_refinement 'SHELXTL-NT V5.1, Bruker AXS 1999'
_computing_structure_solution 'SHELXTL-NT V5.1, Bruker AXS 1999'
_diffrn_ambient_temperature 100(2)
_diffrn_measured_fraction_theta_full 0.997
_diffrn_measured_fraction_theta_max 0.997
_diffrn_measurement_device_type 'Kuma KM4 automatic diffractometer'
_diffrn_measurement_method 'profile data from omega-2theta scans'
_diffrn_radiation_monochromator graphite
_diffrn_radiation_source 'fine-focus sealed tube'
_diffrn_radiation_type MoK\a
_diffrn_radiation_wavelength 0.71073
_diffrn_reflns_av_R_equivalents 0.0409
_diffrn_reflns_av_sigmaI/netI 0.0422
_diffrn_reflns_limit_h_max 10
_diffrn_reflns_limit_h_min 0
_diffrn_reflns_limit_k_max 16
_diffrn_reflns_limit_k_min -17
_diffrn_reflns_limit_l_max 18
_diffrn_reflns_limit_l_min -18
_diffrn_reflns_number 6873
_diffrn_reflns_theta_full 25.08
_diffrn_reflns_theta_max 25.08
_diffrn_reflns_theta_min 2.05
_diffrn_standards_decay_% 0.6
_diffrn_standards_interval_count 100
_diffrn_standards_number 3
_exptl_absorpt_coefficient_mu 0.438
_exptl_absorpt_correction_T_max 0.833
_exptl_absorpt_correction_T_min 0.483
_exptl_absorpt_correction_type refdelf
_exptl_absorpt_process_details
;
Sheldrick, G.M. (anon) SHELX97 Release 97-2 (1998)
I/sigma threshold for reflections = 5.000
Delta(U)/lambda**2 = 0.000
Highest even order spherical harmonic = 6
Highest odd order spherical harmonic = 3
;
_exptl_crystal_colour brown
_exptl_crystal_density_diffrn 1.196
_exptl_crystal_density_method 'not measured'
_exptl_crystal_description block
_exptl_crystal_F_000 692
_exptl_crystal_size_max 0.63
_exptl_crystal_size_mid 0.40
_exptl_crystal_size_min 0.35
_refine_diff_density_max 0.836
_refine_diff_density_min -1.058
_refine_diff_density_rms 0.116
_refine_ls_extinction_method none
_refine_ls_goodness_of_fit_ref 1.043
_refine_ls_hydrogen_treatment constr
_refine_ls_matrix_type full
_refine_ls_number_parameters 392
_refine_ls_number_reflns 6402
_refine_ls_number_restraints 0
_refine_ls_restrained_S_all 1.043
_refine_ls_R_factor_all 0.0846
_refine_ls_R_factor_gt 0.0568
_refine_ls_shift/su_max 0.001
_refine_ls_shift/su_mean 0.000
_refine_ls_structure_factor_coef Fsqd
_refine_ls_weighting_details 'calc w=1/[\s^2^(Fo^2^)+(0.1285P)^2^+0.6258P] where P=(Fo^2^+2Fc^2^)/3'
_refine_ls_weighting_scheme calc
_refine_ls_wR_factor_gt 0.1552
_refine_ls_wR_factor_ref 0.1723
_reflns_number_gt 4695
_reflns_number_total 6402
_reflns_threshold_expression >2sigma(I)
_cod_data_source_file b616961a.txt
_cod_data_source_block (1)4CH3CN_ZJ48
_cod_depositor_comments
;
The following automatic conversions were performed:
'_symmetry_cell_setting' value 'Triclinic' changed to 'triclinic'
according to '/home/saulius/struct/CIF-dictionaries/cif_core.dic'
dictionary named 'cif_core.dic' version 2.4.1 from 2010-06-29.

Automatic conversion script
Id: cif_fix_enum 1527 2010-12-29 10:47:43Z saulius 
;
_cod_database_code 7005127

loop_
_symmetry_equiv_pos_as_xyz
'x, y, z'
'-x, -y, -z'

loop_
_atom_site_label
_atom_site_type_symbol
_atom_site_fract_x
_atom_site_fract_y
_atom_site_fract_z
_atom_site_U_iso_or_equiv
_atom_site_adp_type
_atom_site_occupancy
_atom_site_symmetry_multiplicity
_atom_site_calc_flag
_atom_site_refinement_flags
_atom_site_disorder_assembly
_atom_site_disorder_group
V1 V 0.14306(6) 0.94723(3) 0.50835(3) 0.01192(17) Uani 1 1 d . . .
Cl1 Cl 0.32160(9) 0.90714(6) 0.61338(5) 0.0212(2) Uani 1 1 d . . .
S1 S 0.28967(8) 0.91402(5) 0.37995(4) 0.01144(19) Uani 1 1 d . . .
O1 O 0.0306(2) 1.01350(14) 0.42009(13) 0.0135(4) Uani 1 1 d . . .
O2 O 0.0149(3) 0.82396(15) 0.47888(14) 0.0158(4) Uani 1 1 d . . .
N1 N 0.2972(3) 1.08981(19) 0.52655(17) 0.0181(6) Uani 1 1 d . . .
N2 N 0.4963(4) 0.1546(2) 0.8423(2) 0.0324(7) Uani 1 1 d . . .
C1 C 0.3798(4) 1.1628(2) 0.5178(2) 0.0237(7) Uani 1 1 d . . .
C2 C 0.4842(5) 1.2554(3) 0.5045(3) 0.0414(10) Uani 1 1 d . . .
H2A H 0.5616 1.2763 0.5560 0.062 Uiso 1 1 calc R . .
H2B H 0.4179 1.3028 0.4960 0.062 Uiso 1 1 calc R . .
H2C H 0.5434 1.2493 0.4524 0.062 Uiso 1 1 calc R . .
C3 C 0.3692(4) 0.1387(2) 0.8088(2) 0.0226(7) Uani 1 1 d . . .
C4 C 0.2051(5) 0.1185(3) 0.7666(3) 0.0406(10) Uani 1 1 d . . .
H4A H 0.1307 0.0804 0.8041 0.061 Uiso 1 1 calc R . .
H4B H 0.2019 0.0825 0.7099 0.061 Uiso 1 1 calc R . .
H4C H 0.1723 0.1790 0.7573 0.061 Uiso 1 1 calc R . .
C11 C 0.2211(3) 0.99900(19) 0.31509(18) 0.0109(6) Uani 1 1 d . . .
C12 C 0.0997(3) 1.0424(2) 0.34599(19) 0.0129(6) Uani 1 1 d . . .
C13 C 0.0538(4) 1.1126(2) 0.2962(2) 0.0171(6) Uani 1 1 d . . .
H13 H -0.0220 1.1469 0.3170 0.020 Uiso 1 1 calc R . .
C14 C 0.1179(4) 1.1324(2) 0.2170(2) 0.0161(6) Uani 1 1 d . . .
H14 H 0.0817 1.1788 0.1836 0.019 Uiso 1 1 calc R . .
C15 C 0.2336(4) 1.0871(2) 0.18408(19) 0.0135(6) Uani 1 1 d . . .
C16 C 0.2865(3) 1.0209(2) 0.23656(19) 0.0125(6) Uani 1 1 d . . .
H16 H 0.3687 0.9905 0.2178 0.015 Uiso 1 1 calc R . .
C21 C 0.1426(3) 0.8062(2) 0.3459(2) 0.0129(6) Uani 1 1 d . . .
C22 C 0.0240(4) 0.7741(2) 0.4030(2) 0.0153(6) Uani 1 1 d . . .
C23 C -0.0883(4) 0.6882(2) 0.3768(2) 0.0197(7) Uani 1 1 d . . .
H23 H -0.1704 0.6636 0.4140 0.024 Uiso 1 1 calc R . .
C24 C -0.0812(4) 0.6387(2) 0.2974(2) 0.0202(7) Uani 1 1 d . . .
H24 H -0.1588 0.5806 0.2814 0.024 Uiso 1 1 calc R . .
C25 C 0.0374(4) 0.6718(2) 0.2396(2) 0.0155(6) Uani 1 1 d . . .
C26 C 0.1492(4) 0.7572(2) 0.26619(19) 0.0142(6) Uani 1 1 d . . .
H26 H 0.2312 0.7821 0.2290 0.017 Uiso 1 1 calc R . .
C150 C 0.2962(4) 1.1018(2) 0.09340(19) 0.0143(6) Uani 1 1 d . . .
C151 C 0.4834(4) 1.1283(2) 0.0970(2) 0.0154(6) Uani 1 1 d . . .
H15A H 0.5129 1.1183 0.0363 0.019 Uiso 1 1 calc R . .
H15B H 0.5227 1.0803 0.1315 0.019 Uiso 1 1 calc R . .
C152 C 0.5841(4) 1.2281(2) 0.1335(2) 0.0183(7) Uani 1 1 d . . .
C153 C 0.2190(4) 1.1734(2) 0.0445(2) 0.0170(6) Uani 1 1 d . . .
H15C H 0.1017 1.1480 0.0343 0.026 Uiso 1 1 calc R . .
H15D H 0.2658 1.1834 -0.0120 0.026 Uiso 1 1 calc R . .
H15E H 0.2400 1.2347 0.0798 0.026 Uiso 1 1 calc R . .
C154 C 0.2430(4) 1.0036(2) 0.0394(2) 0.0206(7) Uani 1 1 d . . .
H15F H 0.2984 0.9573 0.0656 0.031 Uiso 1 1 calc R . .
H15G H 0.2716 1.0112 -0.0211 0.031 Uiso 1 1 calc R . .
H15H H 0.1255 0.9803 0.0397 0.031 Uiso 1 1 calc R . .
C155 C 0.7607(4) 1.2164(3) 0.1458(3) 0.0284(8) Uani 1 1 d . . .
H15I H 0.8322 1.2785 0.1655 0.043 Uiso 1 1 calc R . .
H15J H 0.7931 1.1930 0.0899 0.043 Uiso 1 1 calc R . .
H15K H 0.7690 1.1702 0.1899 0.043 Uiso 1 1 calc R . .
C156 C 0.5800(4) 1.3053(2) 0.0679(2) 0.0242(7) Uani 1 1 d . . .
H15L H 0.4734 1.3215 0.0652 0.036 Uiso 1 1 calc R . .
H15M H 0.6000 1.2806 0.0096 0.036 Uiso 1 1 calc R . .
H15N H 0.6640 1.3628 0.0870 0.036 Uiso 1 1 calc R . .
C157 C 0.5364(4) 1.2610(2) 0.2222(2) 0.0221(7) Uani 1 1 d . . .
H15O H 0.5399 1.2114 0.2635 0.033 Uiso 1 1 calc R . .
H15P H 0.4264 1.2722 0.2155 0.033 Uiso 1 1 calc R . .
H15Q H 0.6123 1.3207 0.2447 0.033 Uiso 1 1 calc R . .
C250 C 0.0464(4) 0.6212(2) 0.1503(2) 0.0191(7) Uani 1 1 d . . .
C251 C 0.2164(4) 0.6017(2) 0.1380(2) 0.0207(7) Uani 1 1 d . . .
H25A H 0.2120 0.5740 0.0770 0.025 Uiso 1 1 calc R . .
H25B H 0.2918 0.6655 0.1409 0.025 Uiso 1 1 calc R . .
C252 C 0.3001(4) 0.5391(3) 0.1958(3) 0.0295(8) Uani 1 1 d . . .
C253 C 0.0170(5) 0.6896(3) 0.0792(2) 0.0293(8) Uani 1 1 d . . .
H25C H 0.0234 0.6592 0.0210 0.044 Uiso 1 1 calc R . .
H25D H 0.0997 0.7496 0.0886 0.044 Uiso 1 1 calc R . .
H25E H -0.0907 0.7034 0.0830 0.044 Uiso 1 1 calc R . .
C254 C -0.0871(4) 0.5288(2) 0.1322(2) 0.0243(7) Uani 1 1 d . . .
H25F H -0.0817 0.4870 0.1804 0.037 Uiso 1 1 calc R . .
H25G H -0.0712 0.4953 0.0771 0.037 Uiso 1 1 calc R . .
H25H H -0.1935 0.5453 0.1278 0.037 Uiso 1 1 calc R . .
C255 C 0.3325(8) 0.5785(4) 0.2911(3) 0.073(2) Uani 1 1 d . . .
H25I H 0.2293 0.5740 0.3176 0.110 Uiso 1 1 calc R . .
H25J H 0.3909 0.6459 0.2939 0.110 Uiso 1 1 calc R . .
H25K H 0.3983 0.5412 0.3232 0.110 Uiso 1 1 calc R . .
C256 C 0.2093(6) 0.4343(3) 0.1883(4) 0.0618(16) Uani 1 1 d . . .
H25L H 0.2808 0.3945 0.2114 0.093 Uiso 1 1 calc R . .
H25M H 0.1749 0.4138 0.1265 0.093 Uiso 1 1 calc R . .
H25N H 0.1138 0.4272 0.2221 0.093 Uiso 1 1 calc R . .
C257 C 0.4653(5) 0.5426(4) 0.1605(4) 0.0580(14) Uani 1 1 d . . .
H25O H 0.5272 0.6092 0.1641 0.087 Uiso 1 1 calc R . .
H25P H 0.4501 0.5166 0.0992 0.087 Uiso 1 1 calc R . .
H25Q H 0.5247 0.5041 0.1955 0.087 Uiso 1 1 calc R . .
N3 N 0.7410(12) 1.4625(5) 0.4619(6) 0.130(3) Uani 1 1 d . . .
C5 C 0.8322(11) 1.4193(5) 0.4345(5) 0.086(2) Uani 1 1 d . . .
C6 C 0.9408(10) 1.3631(5) 0.3981(4) 0.084(2) Uani 1 1 d . . .
H6A H 0.9212 1.2999 0.4222 0.127 Uiso 1 1 calc R . .
H6B H 1.0537 1.3968 0.4137 0.127 Uiso 1 1 calc R . .
H6C H 0.9203 1.3551 0.3341 0.127 Uiso 1 1 calc R . .

loop_
_atom_site_aniso_label
_atom_site_aniso_U_11
_atom_site_aniso_U_22
_atom_site_aniso_U_33
_atom_site_aniso_U_23
_atom_site_aniso_U_13
_atom_site_aniso_U_12
V1 0.0113(3) 0.0138(3) 0.0115(3) 0.00006(19) -0.00523(19) 0.0065(2)
Cl1 0.0173(4) 0.0294(4) 0.0191(4) 0.0061(3) -0.0058(3) 0.0114(3)
S1 0.0109(4) 0.0109(4) 0.0129(4) 0.0009(3) -0.0047(3) 0.0052(3)
O1 0.0120(10) 0.0176(10) 0.0126(10) -0.0005(8) -0.0032(8) 0.0084(8)
O2 0.0167(11) 0.0156(10) 0.0152(11) 0.0005(8) -0.0002(8) 0.0044(8)
N1 0.0162(13) 0.0229(15) 0.0150(13) -0.0032(10) -0.0072(10) 0.0072(12)
N2 0.0242(17) 0.0378(18) 0.0353(18) 0.0006(14) -0.0025(14) 0.0093(14)
C1 0.0188(16) 0.0236(18) 0.0283(18) -0.0042(14) -0.0034(14) 0.0074(15)
C2 0.036(2) 0.027(2) 0.056(3) -0.0061(18) 0.0064(19) -0.0029(17)
C3 0.0264(19) 0.0182(16) 0.0233(17) -0.0003(13) -0.0014(14) 0.0067(14)
C4 0.029(2) 0.046(2) 0.043(2) -0.0090(19) -0.0169(17) 0.0079(18)
C11 0.0128(14) 0.0087(13) 0.0110(13) -0.0016(10) -0.0062(11) 0.0043(11)
C12 0.0120(14) 0.0131(14) 0.0133(14) 0.0000(11) -0.0043(11) 0.0041(11)
C13 0.0157(15) 0.0174(15) 0.0211(16) 0.0000(12) -0.0031(12) 0.0118(12)
C14 0.0162(15) 0.0134(14) 0.0202(16) 0.0049(11) -0.0063(12) 0.0082(12)
C15 0.0148(14) 0.0117(14) 0.0137(15) 0.0033(11) -0.0050(11) 0.0032(11)
C16 0.0089(13) 0.0105(13) 0.0185(15) -0.0008(11) -0.0037(11) 0.0050(11)
C21 0.0095(13) 0.0095(13) 0.0194(15) 0.0002(11) -0.0063(11) 0.0039(11)
C22 0.0174(15) 0.0143(14) 0.0155(15) 0.0009(11) -0.0038(11) 0.0080(12)
C23 0.0176(16) 0.0173(15) 0.0235(17) 0.0037(13) 0.0014(13) 0.0020(13)
C24 0.0174(16) 0.0149(15) 0.0263(17) -0.0014(12) -0.0043(13) 0.0016(12)
C25 0.0148(15) 0.0144(14) 0.0188(16) 0.0002(12) -0.0039(12) 0.0081(12)
C26 0.0146(14) 0.0144(14) 0.0151(14) 0.0027(11) -0.0034(11) 0.0077(12)
C150 0.0151(15) 0.0142(15) 0.0151(15) 0.0015(11) -0.0035(11) 0.0075(12)
C151 0.0172(16) 0.0141(14) 0.0170(15) 0.0035(11) -0.0008(12) 0.0079(12)
C152 0.0149(15) 0.0153(15) 0.0243(16) 0.0046(12) -0.0048(12) 0.0040(12)
C153 0.0189(15) 0.0195(15) 0.0151(15) 0.0049(12) -0.0043(12) 0.0104(13)
C154 0.0219(17) 0.0159(15) 0.0224(16) -0.0017(12) -0.0067(13) 0.0040(13)
C155 0.0153(17) 0.0297(19) 0.039(2) 0.0049(15) -0.0057(14) 0.0037(14)
C156 0.0224(17) 0.0163(16) 0.0314(19) 0.0094(14) -0.0039(14) -0.0013(13)
C157 0.0253(17) 0.0166(15) 0.0222(17) -0.0022(12) -0.0078(13) 0.0040(13)
C250 0.0196(16) 0.0161(15) 0.0209(16) -0.0014(12) -0.0057(12) 0.0052(13)
C251 0.0219(17) 0.0179(15) 0.0213(16) -0.0045(12) 0.0018(13) 0.0033(13)
C252 0.0276(19) 0.0244(18) 0.039(2) -0.0049(15) -0.0043(16) 0.0147(15)
C253 0.044(2) 0.0266(18) 0.0183(17) -0.0007(14) -0.0085(15) 0.0143(16)
C254 0.0222(17) 0.0231(17) 0.0248(17) -0.0094(13) -0.0038(13) 0.0032(14)
C255 0.106(5) 0.091(4) 0.044(3) -0.013(3) -0.032(3) 0.083(4)
C256 0.042(3) 0.030(2) 0.116(5) 0.022(3) -0.013(3) 0.015(2)
C257 0.031(2) 0.046(3) 0.099(4) -0.002(3) 0.001(2) 0.017(2)
N3 0.153(8) 0.071(4) 0.165(8) 0.042(5) 0.054(6) 0.006(5)
C5 0.109(6) 0.062(4) 0.072(4) 0.022(3) -0.010(4) -0.014(4)
C6 0.114(6) 0.066(4) 0.065(4) 0.020(3) -0.012(4) 0.003(4)

loop_
_atom_type_symbol
_atom_type_description
_atom_type_scat_dispersion_real
_atom_type_scat_dispersion_imag
_atom_type_scat_source
C C 0.0033 0.0016 'International Tables Vol C Tables 4.2.6.8 and 6.1.1.4'
H H 0.0000 0.0000 'International Tables Vol C Tables 4.2.6.8 and 6.1.1.4'
N N 0.0061 0.0033 'International Tables Vol C Tables 4.2.6.8 and 6.1.1.4'
O O 0.0106 0.0060 'International Tables Vol C Tables 4.2.6.8 and 6.1.1.4'
S S 0.1246 0.1234 'International Tables Vol C Tables 4.2.6.8 and 6.1.1.4'
Cl Cl 0.1484 0.1585 'International Tables Vol C Tables 4.2.6.8 and 6.1.1.4'
V V 0.3005 0.5294 'International Tables Vol C Tables 4.2.6.8 and 6.1.1.4'

loop_
_geom_angle_atom_site_label_1
_geom_angle_atom_site_label_2
_geom_angle_atom_site_label_3
_geom_angle
_geom_angle_site_symmetry_1
_geom_angle_site_symmetry_3
_geom_angle_publ_flag
O2 V1 O1 96.21(9) . . ?
O2 V1 O1 92.40(9) . 2_576 ?
O1 V1 O1 78.77(9) . 2_576 ?
O2 V1 N1 173.34(10) . . ?
O1 V1 N1 80.13(9) . . ?
O1 V1 N1 92.33(10) 2_576 . ?
O2 V1 Cl1 98.05(8) . . ?
O1 V1 Cl1 165.39(7) . . ?
O1 V1 Cl1 103.73(7) 2_576 . ?
N1 V1 Cl1 85.37(8) . . ?
O2 V1 S1 84.69(8) . . ?
O1 V1 S1 81.63(7) . . ?
O1 V1 S1 159.76(6) 2_576 . ?
N1 V1 S1 89.25(8) . . ?
Cl1 V1 S1 96.51(4) . . ?
C11 S1 C21 101.86(13) . . ?
C11 S1 V1 94.88(10) . . ?
C21 S1 V1 92.49(11) . . ?
C12 O1 V1 121.18(17) . . ?
C12 O1 V1 134.85(18) . 2_576 ?
V1 O1 V1 101.23(9) . 2_576 ?
C22 O2 V1 122.27(19) . . ?
C1 N1 V1 165.8(3) . . ?
N1 C1 C2 178.6(4) . . ?
N2 C3 C4 179.4(4) . . ?
C16 C11 C12 121.6(3) . . ?
C16 C11 S1 120.1(2) . . ?
C12 C11 S1 118.3(2) . . ?
O1 C12 C13 123.3(3) . . ?
O1 C12 C11 119.5(2) . . ?
C13 C12 C11 117.2(3) . . ?
C14 C13 C12 120.4(3) . . ?
C13 C14 C15 122.8(3) . . ?
C14 C15 C16 116.7(3) . . ?
C14 C15 C150 123.7(3) . . ?
C16 C15 C150 119.6(3) . . ?
C11 C16 C15 121.2(3) . . ?
C26 C21 C22 122.3(3) . . ?
C26 C21 S1 120.4(2) . . ?
C22 C21 S1 117.3(2) . . ?
O2 C22 C21 121.9(3) . . ?
O2 C22 C23 121.2(3) . . ?
C21 C22 C23 116.9(3) . . ?
C24 C23 C22 120.9(3) . . ?
C23 C24 C25 122.1(3) . . ?
C26 C25 C24 116.8(3) . . ?
C26 C25 C250 119.4(3) . . ?
C24 C25 C250 123.7(3) . . ?
C21 C26 C25 121.0(3) . . ?
C15 C150 C153 111.8(2) . . ?
C15 C150 C151 112.5(2) . . ?
C153 C150 C151 112.2(2) . . ?
C15 C150 C154 106.8(2) . . ?
C153 C150 C154 107.0(2) . . ?
C151 C150 C154 106.0(2) . . ?
C150 C151 C152 122.5(2) . . ?
C157 C152 C156 110.2(3) . . ?
C157 C152 C155 107.9(3) . . ?
C156 C152 C155 107.3(3) . . ?
C157 C152 C151 113.5(3) . . ?
C156 C152 C151 112.1(3) . . ?
C155 C152 C151 105.4(2) . . ?
C25 C250 C254 111.9(3) . . ?
C25 C250 C253 107.7(3) . . ?
C254 C250 C253 107.0(3) . . ?
C25 C250 C251 112.6(3) . . ?
C254 C250 C251 111.5(3) . . ?
C253 C250 C251 105.8(3) . . ?
C252 C251 C250 124.7(3) . . ?
C255 C252 C256 111.3(5) . . ?
C255 C252 C257 106.7(4) . . ?
C256 C252 C257 107.2(3) . . ?
C255 C252 C251 112.8(3) . . ?
C256 C252 C251 112.5(3) . . ?
C257 C252 C251 106.0(4) . . ?
N3 C5 C6 177.7(9) . . ?

loop_
_geom_bond_atom_site_label_1
_geom_bond_atom_site_label_2
_geom_bond_distance
_geom_bond_site_symmetry_2
_geom_bond_publ_flag
V1 O2 1.873(2) . ?
V1 O1 1.999(2) . ?
V1 O1 2.048(2) 2_576 ?
V1 N1 2.163(3) . ?
V1 Cl1 2.3148(12) . ?
V1 S1 2.4741(13) . ?
S1 C11 1.779(3) . ?
S1 C21 1.788(3) . ?
O1 C12 1.356(4) . ?
O1 V1 2.048(2) 2_576 ?
O2 C22 1.345(4) . ?
N1 C1 1.144(4) . ?
N2 C3 1.132(5) . ?
C1 C2 1.459(5) . ?
C3 C4 1.457(5) . ?
C11 C16 1.381(4) . ?
C11 C12 1.408(4) . ?
C12 C13 1.399(4) . ?
C13 C14 1.380(5) . ?
C14 C15 1.394(4) . ?
C15 C16 1.402(4) . ?
C15 C150 1.529(4) . ?
C21 C26 1.385(4) . ?
C21 C22 1.396(4) . ?
C22 C23 1.401(4) . ?
C23 C24 1.385(5) . ?
C24 C25 1.406(5) . ?
C25 C26 1.395(4) . ?
C25 C250 1.526(4) . ?
C150 C153 1.534(4) . ?
C150 C151 1.546(4) . ?
C150 C154 1.551(4) . ?
C151 C152 1.548(4) . ?
C152 C157 1.522(5) . ?
C152 C156 1.538(4) . ?
C152 C155 1.543(4) . ?
C250 C254 1.540(4) . ?
C250 C253 1.547(5) . ?
C250 C251 1.548(5) . ?
C251 C252 1.540(5) . ?
C252 C255 1.519(6) . ?
C252 C256 1.524(6) . ?
C252 C257 1.528(6) . ?
N3 C5 1.174(11) . ?
C5 C6 1.466(12) . ?

loop_
_geom_hbond_atom_site_label_D
_geom_hbond_atom_site_label_H
_geom_hbond_atom_site_label_A
_geom_hbond_distance_DH
_geom_hbond_distance_HA
_geom_hbond_distance_DA
_geom_hbond_angle_DHA
_geom_hbond_site_symmetry_A
_geom_hbond_publ_flag
C6 H6A O2 0.9800 2.5200 3.429(7) 155.00 2_676 yes
C13 H13 Cl1 0.9500 2.7900 3.518(4) 134.00 2_576 yes

loop_
_geom_torsion_atom_site_label_1
_geom_torsion_atom_site_label_2
_geom_torsion_atom_site_label_3
_geom_torsion_atom_site_label_4
_geom_torsion
_geom_torsion_site_symmetry_1
_geom_torsion_site_symmetry_2
_geom_torsion_site_symmetry_3
_geom_torsion_site_symmetry_4
_geom_torsion_publ_flag
O2 V1 S1 C11 110.99(12) . . . . ?
O1 V1 S1 C11 13.90(11) . . . . ?
O1 V1 S1 C11 28.5(2) 2_576 . . . ?
N1 V1 S1 C11 -66.24(12) . . . . ?
Cl1 V1 S1 C11 -151.49(10) . . . . ?
O2 V1 S1 C21 8.86(11) . . . . ?
O1 V1 S1 C21 -88.23(11) . . . . ?
O1 V1 S1 C21 -73.7(2) 2_576 . . . ?
N1 V1 S1 C21 -168.37(11) . . . . ?
Cl1 V1 S1 C21 106.38(10) . . . . ?
O2 V1 O1 C12 -104.9(2) . . . . ?
O1 V1 O1 C12 163.9(2) 2_576 . . . ?
N1 V1 O1 C12 69.5(2) . . . . ?
Cl1 V1 O1 C12 62.4(3) . . . . ?
S1 V1 O1 C12 -21.24(19) . . . . ?
O2 V1 O1 V1 91.22(10) . . . 2_576 ?
O1 V1 O1 V1 0.0 2_576 . . 2_576 ?
N1 V1 O1 V1 -94.40(10) . . . 2_576 ?
Cl1 V1 O1 V1 -101.4(2) . . . 2_576 ?
S1 V1 O1 V1 174.90(8) . . . 2_576 ?
O1 V1 O2 C22 70.6(2) . . . . ?
O1 V1 O2 C22 149.5(2) 2_576 . . . ?
N1 V1 O2 C22 14.3(9) . . . . ?
Cl1 V1 O2 C22 -106.2(2) . . . . ?
S1 V1 O2 C22 -10.4(2) . . . . ?
O2 V1 N1 C1 4.6(16) . . . . ?
O1 V1 N1 C1 -52.5(10) . . . . ?
O1 V1 N1 C1 -130.7(10) 2_576 . . . ?
Cl1 V1 N1 C1 125.7(10) . . . . ?
S1 V1 N1 C1 29.1(10) . . . . ?
V1 N1 C1 C2 10(16) . . . . ?
C21 S1 C11 C16 -95.4(3) . . . . ?
V1 S1 C11 C16 171.0(2) . . . . ?
C21 S1 C11 C12 84.5(2) . . . . ?
V1 S1 C11 C12 -9.1(2) . . . . ?
V1 O1 C12 C13 -160.0(2) . . . . ?
V1 O1 C12 C13 -2.6(4) 2_576 . . . ?
V1 O1 C12 C11 21.7(3) . . . . ?
V1 O1 C12 C11 179.08(19) 2_576 . . . ?
C16 C11 C12 O1 175.1(3) . . . . ?
S1 C11 C12 O1 -4.8(4) . . . . ?
C16 C11 C12 C13 -3.3(4) . . . . ?
S1 C11 C12 C13 176.8(2) . . . . ?
O1 C12 C13 C14 -173.8(3) . . . . ?
C11 C12 C13 C14 4.5(4) . . . . ?
C12 C13 C14 C15 -2.2(5) . . . . ?
C13 C14 C15 C16 -1.5(4) . . . . ?
C13 C14 C15 C150 174.9(3) . . . . ?
C12 C11 C16 C15 -0.3(4) . . . . ?
S1 C11 C16 C15 179.6(2) . . . . ?
C14 C15 C16 C11 2.7(4) . . . . ?
C150 C15 C16 C11 -173.8(3) . . . . ?
C11 S1 C21 C26 76.7(2) . . . . ?
V1 S1 C21 C26 172.2(2) . . . . ?
C11 S1 C21 C22 -103.8(2) . . . . ?
V1 S1 C21 C22 -8.3(2) . . . . ?
V1 O2 C22 C21 7.7(4) . . . . ?
V1 O2 C22 C23 -170.9(2) . . . . ?
C26 C21 C22 O2 -177.6(3) . . . . ?
S1 C21 C22 O2 3.0(4) . . . . ?
C26 C21 C22 C23 1.1(4) . . . . ?
S1 C21 C22 C23 -178.4(2) . . . . ?
O2 C22 C23 C24 178.1(3) . . . . ?
C21 C22 C23 C24 -0.6(4) . . . . ?
C22 C23 C24 C25 -0.1(5) . . . . ?
C23 C24 C25 C26 0.4(4) . . . . ?
C23 C24 C25 C250 -178.0(3) . . . . ?
C22 C21 C26 C25 -0.8(4) . . . . ?
S1 C21 C26 C25 178.6(2) . . . . ?
C24 C25 C26 C21 0.1(4) . . . . ?
C250 C25 C26 C21 178.6(3) . . . . ?
C14 C15 C150 C153 1.1(4) . . . . ?
C16 C15 C150 C153 177.4(3) . . . . ?
C14 C15 C150 C151 128.5(3) . . . . ?
C16 C15 C150 C151 -55.2(3) . . . . ?
C14 C15 C150 C154 -115.6(3) . . . . ?
C16 C15 C150 C154 60.6(3) . . . . ?
C15 C150 C151 C152 -72.6(3) . . . . ?
C153 C150 C151 C152 54.6(4) . . . . ?
C154 C150 C151 C152 171.1(3) . . . . ?
C150 C151 C152 C157 48.9(4) . . . . ?
C150 C151 C152 C156 -76.8(4) . . . . ?
C150 C151 C152 C155 166.8(3) . . . . ?
C26 C25 C250 C254 -179.6(3) . . . . ?
C24 C25 C250 C254 -1.3(4) . . . . ?
C26 C25 C250 C253 -62.3(4) . . . . ?
C24 C25 C250 C253 116.0(3) . . . . ?
C26 C25 C250 C251 53.9(4) . . . . ?
C24 C25 C250 C251 -127.7(3) . . . . ?
C25 C250 C251 C252 61.0(4) . . . . ?
C254 C250 C251 C252 -65.7(4) . . . . ?
C253 C250 C251 C252 178.4(3) . . . . ?
C250 C251 C252 C255 -62.5(5) . . . . ?
C250 C251 C252 C256 64.3(5) . . . . ?
C250 C251 C252 C257 -178.9(3) . . . . ?
